data_7225392
loop_
_publ_author_name
'Mohan, Gopalakrishnan'
'Thirumoorthy, Krishnan'
'Bhuvanesh, Nattamai'
'Nallasamy, Palanisami'

_publ_section_title
;
 Eight Membered Cyclic-Borasiloxanes: Synthesis, Structural,
 Photophysical, Steric Strain and DFT calculations
;
_journal_name_full 'RSC Adv.'
_journal_paper_doi 10.1039/C6RA02080A
_journal_year 2016
_chemical_formula_moiety '2(C20 H19 B O2 Si)'
_chemical_formula_sum 'C40 H38 B2 O4 Si2'
_chemical_formula_weight 660.50
_chemical_name_systematic '4,8-bis(4-ethylphenyl)-2,2,6,6-tetraphenyl-1,3,5,7,2,6,4,8-tetraoxadisiladiborocane '
_space_group_crystal_system triclinic
_space_group_IT_number 2
_space_group_name_Hall '-P 1'
_space_group_name_H-M_alt 'P -1'
_symmetry_space_group_name_Hall '-P 1'
_symmetry_space_group_name_H-M 'P -1'
_atom_sites_solution_hydrogens geom
_audit_creation_date 2014-12-11
_audit_creation_method
;
Olex2 1.2-beta
(compiled 2014.10.22 svn.r3046 for OlexSys, GUI svn.r4928)
;
_audit_update_record
;
2015-02-03 deposited with the CCDC.
2016-05-30 downloaded from the CCDC.
;
_cell_angle_alpha 86.890(2)
_cell_angle_beta 82.970(2)
_cell_angle_gamma 83.983(2)
_cell_formula_units_Z 2
_cell_length_a 9.349(2)
_cell_length_b 12.040(3)
_cell_length_c 16.080(3)
_cell_measurement_reflns_used 8798
_cell_measurement_temperature 110.15
_cell_measurement_theta_max 27.476
_cell_measurement_theta_min 2.205
_cell_volume 1784.9(7)
_computing_cell_refinement 'SAINT v8.34A (Bruker, 2013)'
_computing_data_reduction 'SAINT v8.34A (Bruker, 2013)'
_computing_molecular_graphics 'Olex2 (Dolomanov et al., 2009)'
_computing_publication_material 'Olex2 (Dolomanov et al., 2009)'
_computing_structure_refinement 'XL (Sheldrick, 2008)'
_diffrn_ambient_temperature 110.15
_diffrn_measured_fraction_theta_full 0.997
_diffrn_measured_fraction_theta_max 0.985
_diffrn_measurement_device_type 'Bruker APEX-II CCD'
_diffrn_measurement_method '\f and \w scans'
_diffrn_radiation_type MoK\a
_diffrn_radiation_wavelength 0.71073
_diffrn_reflns_av_R_equivalents 0.0346
_diffrn_reflns_av_unetI/netI 0.0383
_diffrn_reflns_Laue_measured_fraction_full 0.997
_diffrn_reflns_Laue_measured_fraction_max 0.985
_diffrn_reflns_limit_h_max 12
_diffrn_reflns_limit_h_min -12
_diffrn_reflns_limit_k_max 15
_diffrn_reflns_limit_k_min -15
_diffrn_reflns_limit_l_max 20
_diffrn_reflns_limit_l_min -20
_diffrn_reflns_number 21066
_diffrn_reflns_point_group_measured_fraction_full 0.997
_diffrn_reflns_point_group_measured_fraction_max 0.985
_diffrn_reflns_theta_full 25.242
_diffrn_reflns_theta_max 27.509
_diffrn_reflns_theta_min 1.702
_diffrn_standards_number 0
_exptl_absorpt_coefficient_mu 0.140
_exptl_absorpt_correction_T_max 0.7456
_exptl_absorpt_correction_T_min 0.6912
_exptl_absorpt_correction_type multi-scan
_exptl_absorpt_process_details
;
SADABS-2014/3 (Bruker,2014) was used for absorption correction.
wR2(int) was 0.0726 before and 0.0455 after correction.
The Ratio of minimum to maximum transmission is 0.9270.
The \l/2 correction factor is Not present.
;
_exptl_crystal_colour colourless
_exptl_crystal_colour_primary colourless
_exptl_crystal_density_diffrn 1.229
_exptl_crystal_description block
_exptl_crystal_F_000 696
_exptl_crystal_size_max 0.57
_exptl_crystal_size_mid 0.54
_exptl_crystal_size_min 0.53
_refine_diff_density_max 0.635
_refine_diff_density_min -0.486
_refine_diff_density_rms 0.061
_refine_ls_extinction_method none
_refine_ls_goodness_of_fit_ref 1.024
_refine_ls_hydrogen_treatment constr
_refine_ls_matrix_type full
_refine_ls_number_parameters 510
_refine_ls_number_reflns 8092
_refine_ls_number_restraints 584
_refine_ls_restrained_S_all 1.029
_refine_ls_R_factor_all 0.0527
_refine_ls_R_factor_gt 0.0432
_refine_ls_shift/su_max 0.001
_refine_ls_shift/su_mean 0.000
_refine_ls_structure_factor_coef Fsqd
_refine_ls_weighting_details 'w=1/[\s^2^(Fo^2^)+(0.0538P)^2^+1.1126P] where P=(Fo^2^+2Fc^2^)/3'
_refine_ls_weighting_scheme calc
_refine_ls_wR_factor_gt 0.1106
_refine_ls_wR_factor_ref 0.1174
_reflns_Friedel_coverage 0.000
_reflns_number_gt 6832
_reflns_number_total 8092
_reflns_threshold_expression 'I > 2\s(I)'
_cod_data_source_file c6ra02080a2.cif
_cod_data_source_block gp47
_cod_original_cell_volume 1785.1(7)
_cod_database_code 7225392
_shelxl_version_number 2014-3
_shelx_space_group_comment
;
The symmetry employed for this shelxl refinement is uniquely defined
by the following loop, which should always be used as a source of
symmetry information in preference to the above space-group names.
They are only intended as comments.
;
_shelx_estimated_absorpt_t_max 0.930
_shelx_estimated_absorpt_t_min 0.925
_olex2_refinement_description
;
1. Fixed Uiso
 At 1.2 times of:
  All C(H) groups, All C(H,H) groups
 At 1.5 times of:
  All C(H,H,H) groups
2. Restrained distances
 C7B-C4B \\sim C7A-C4A
 with sigma of 0.005
 C8B-C7B \\sim C8A-C7A
 with sigma of 0.005
3. Uiso/Uaniso restraints and constraints
C15A \\sim C16A \\sim C17A \\sim C18A \\sim C19A \\sim C20A \\sim C15B \\sim
C16B \\sim C17B \\sim C18B \\sim C19B \\sim C20B: within 1.7A with sigma of
0.005 and sigma for terminal atoms of 0.01
C1A \\sim C2A \\sim C3A \\sim C4A \\sim C5A \\sim C6A \\sim C7A \\sim C8A \\sim
C1B \\sim C2B \\sim C3B \\sim C4B \\sim C5B \\sim C6B \\sim C7B \\sim C8B:
within 1.7A with sigma of 0.005 and sigma for terminal atoms of 0.01
Uanis(C1B) = Uanis(C1A)
4. Rigid body (RIGU) restrains
 C15A, C16A, C17A, C18A, C19A, C20A, C15B, C16B, C17B, C18B, C19B, C20B
 with sigma for 1-2 distances of 0.005 and sigma for 1-3 distances of 0.005
 C1A, C2A, C3A, C4A, C5A, C6A, C7A, C8A, C1B, C2B, C3B, C4B, C5B, C6B, C7B, C8B
 with sigma for 1-2 distances of 0.005 and sigma for 1-3 distances of 0.005
5. Others
 Sof(C15B)=Sof(C16B)=Sof(H16B)=Sof(C17B)=Sof(H17B)=Sof(C18B)=Sof(H18B)=
 Sof(C19B)=Sof(H19B)=Sof(C20B)=Sof(H20B)=1-FVAR(1)
 Sof(C15A)=Sof(C16A)=Sof(H16A)=Sof(C17A)=Sof(H17A)=Sof(C18A)=Sof(H18A)=
 Sof(C19A)=Sof(H19A)=Sof(C20A)=Sof(H20A)=FVAR(1)
 Sof(C1B)=Sof(C2B)=Sof(H2B)=Sof(C3B)=Sof(H3B)=Sof(C4B)=Sof(C5B)=Sof(H5B)=
 Sof(C6B)=Sof(H6B)=Sof(C7B)=Sof(H7BA)=Sof(H7BB)=Sof(C8B)=Sof(H8BA)=Sof(H8BB)=
 Sof(H8BC)=1-FVAR(2)
 Sof(C1A)=Sof(C2A)=Sof(H2A)=Sof(C3A)=Sof(H3A)=Sof(C4A)=Sof(C5A)=Sof(H5A)=
 Sof(C6A)=Sof(H6A)=Sof(C7A)=Sof(H7AA)=Sof(H7AB)=Sof(C8A)=Sof(H8AA)=Sof(H8AB)=
 Sof(H8AC)=FVAR(2)
6.a Secondary CH2 refined with riding coordinates:
 C7(H7A,H7B), C7A(H7AA,H7AB), C7B(H7BA,H7BB)
6.b Aromatic/amide H refined with riding coordinates:
 C2(H2), C3(H3), C5(H5), C6(H6), C10(H10), C11(H11), C12(H12), C13(H13),
 C14(H14), C16(H16), C17(H17), C18(H18), C19(H19), C20(H20), C2A(H2A), C3A(H3A),
  C5A(H5A), C6A(H6A), C2B(H2B), C3B(H3B), C5B(H5B), C6B(H6B), C10A(H10A),
 C11A(H11A), C12A(H12A), C13A(H13A), C14A(H14A), C16A(H16A), C17A(H17A),
 C18A(H18A), C19A(H19A), C20A(H20A), C16B(H16B), C17B(H17B), C18B(H18B),
 C19B(H19B), C20B(H20B)
6.c Fitted hexagon refined as free rotating group:
 C1A(C2A,C3A,C4A,C5A,C6A), C1B(C2B,C3B,C4B,C5B,C6B), C15A(C16A,C17A,C18A,C19A,
 C20A), C15B(C16B,C17B,C18B,C19B,C20B)
6.d Idealised Me refined as rotating group:
 C8(H8A,H8B,H8C), C8A(H8AA,H8AB,H8AC), C8B(H8BA,H8BB,H8BC)
;
_olex2_submission_special_instructions 'No special instructions were received'

loop_
_space_group_symop_operation_xyz
'x, y, z'
'-x, -y, -z'

loop_
_atom_site_label
_atom_site_type_symbol
_atom_site_fract_x
_atom_site_fract_y
_atom_site_fract_z
_atom_site_U_iso_or_equiv
_atom_site_adp_type
_atom_site_occupancy
_atom_site_site_symmetry_order
_atom_site_calc_flag
_atom_site_refinement_flags_posn
_atom_site_refinement_flags_adp
_atom_site_refinement_flags_occupancy
_atom_site_disorder_assembly
_atom_site_disorder_group
Si1 Si 0.13934(4) 0.60045(3) 0.52285(3) 0.01495(10) Uani 1 1 d . . . . .
O1 O 0.03290(11) 0.35568(9) 0.46377(7) 0.0188(2) Uani 1 1 d . . . . .
O2 O 0.17821(12) 0.50869(9) 0.45055(7) 0.0209(2) Uani 1 1 d . . . . .
C1 C 0.27624(16) 0.33425(13) 0.37514(9) 0.0171(3) Uani 1 1 d . . . . .
C2 C 0.26340(17) 0.22468(13) 0.35372(10) 0.0200(3) Uani 1 1 d . . . . .
H2 H 0.1811 0.1886 0.3770 0.024 Uiso 1 1 calc R . . . .
C3 C 0.36903(18) 0.16817(13) 0.29902(10) 0.0223(3) Uani 1 1 d . . . . .
H3 H 0.3576 0.0941 0.2852 0.027 Uiso 1 1 calc R . . . .
C4 C 0.49211(17) 0.21827(14) 0.26378(10) 0.0220(3) Uani 1 1 d . . . . .
C5 C 0.50609(17) 0.32646(14) 0.28551(10) 0.0225(3) Uani 1 1 d . . . . .
H5 H 0.5893 0.3619 0.2629 0.027 Uiso 1 1 calc R . . . .
C6 C 0.39978(17) 0.38330(13) 0.33991(10) 0.0197(3) Uani 1 1 d . . . . .
H6 H 0.4114 0.4574 0.3535 0.024 Uiso 1 1 calc R . . . .
C7 C 0.6025(2) 0.15454(16) 0.20242(12) 0.0326(4) Uani 1 1 d . . . . .
H7A H 0.6491 0.0897 0.2329 0.039 Uiso 1 1 calc R . . . .
H7B H 0.5509 0.1251 0.1594 0.039 Uiso 1 1 calc R . . . .
C8 C 0.7192(3) 0.2217(2) 0.15854(16) 0.0527(6) Uani 1 1 d . . . . .
H8A H 0.7886 0.1730 0.1228 0.079 Uiso 1 1 calc GR . . . .
H8B H 0.7695 0.2532 0.2004 0.079 Uiso 1 1 calc GR . . . .
H8C H 0.6753 0.2824 0.1240 0.079 Uiso 1 1 calc GR . . . .
C9 C 0.23743(16) 0.72361(12) 0.48793(9) 0.0160(3) Uani 1 1 d . . . . .
C10 C 0.17351(18) 0.81629(13) 0.44498(10) 0.0215(3) Uani 1 1 d . . . . .
H10 H 0.0763 0.8171 0.4331 0.026 Uiso 1 1 calc R . . . .
C11 C 0.25065(19) 0.90736(14) 0.41944(11) 0.0251(4) Uani 1 1 d . . . . .
H11 H 0.2058 0.9698 0.3904 0.030 Uiso 1 1 calc R . . . .
C12 C 0.39225(19) 0.90746(14) 0.43609(11) 0.0256(4) Uani 1 1 d . . . . .
H12 H 0.4448 0.9695 0.4180 0.031 Uiso 1 1 calc R . . . .
C13 C 0.45744(18) 0.81699(15) 0.47915(11) 0.0262(4) Uani 1 1 d . . . . .
H13 H 0.5545 0.8170 0.4911 0.031 Uiso 1 1 calc R . . . .
C14 C 0.38018(17) 0.72627(14) 0.50477(10) 0.0219(3) Uani 1 1 d . . . . .
H14 H 0.4254 0.6646 0.5344 0.026 Uiso 1 1 calc R . . . .
C15 C 0.19167(17) 0.53232(13) 0.62253(10) 0.0195(3) Uani 1 1 d . . . . .
C16 C 0.11247(19) 0.55850(15) 0.69998(10) 0.0253(4) Uani 1 1 d . . . . .
H16 H 0.0300 0.6120 0.7017 0.030 Uiso 1 1 calc R . . . .
C17 C 0.1529(2) 0.50729(18) 0.77437(12) 0.0352(4) Uani 1 1 d . . . . .
H17 H 0.0973 0.5249 0.8263 0.042 Uiso 1 1 calc R . . . .
C18 C 0.2745(2) 0.43054(17) 0.77257(13) 0.0383(5) Uani 1 1 d . . . . .
H18 H 0.3029 0.3965 0.8235 0.046 Uiso 1 1 calc R . . . .
C19 C 0.3545(2) 0.40341(15) 0.69710(13) 0.0334(4) Uani 1 1 d . . . . .
H19 H 0.4377 0.3507 0.6961 0.040 Uiso 1 1 calc R . . . .
C20 C 0.31304(18) 0.45327(14) 0.62259(12) 0.0250(3) Uani 1 1 d . . . . .
H20 H 0.3678 0.4335 0.5709 0.030 Uiso 1 1 calc R . . . .
B1 B 0.15698(18) 0.40247(14) 0.43300(10) 0.0166(3) Uani 1 1 d . . . . .
Si1A Si 0.06878(5) -0.06183(3) 0.11287(3) 0.01781(11) Uani 1 1 d . . . . .
O1A O -0.00266(13) 0.15126(9) -0.05838(7) 0.0210(2) Uani 1 1 d . . . . .
O2A O 0.04755(14) 0.06329(9) 0.07133(7) 0.0268(3) Uani 1 1 d . . . . .
C1A C 0.1213(9) 0.2533(5) 0.0382(5) 0.0168(5) Uani 0.429(4) 1 d . U P A 1
C2A C 0.1391(6) 0.3442(5) -0.0178(4) 0.0210(10) Uani 0.429(4) 1 d G U P A 1
H2A H 0.1044 0.3453 -0.0710 0.025 Uiso 0.429(4) 1 calc R . P A 1
C3A C 0.2078(5) 0.4336(4) 0.0040(3) 0.0258(9) Uani 0.429(4) 1 d G U P A 1
H3A H 0.2199 0.4957 -0.0343 0.031 Uiso 0.429(4) 1 calc R . P A 1
C4A C 0.2586(5) 0.4320(4) 0.0818(3) 0.0288(9) Uani 0.429(4) 1 d DG U P A 1
C5A C 0.2408(8) 0.3411(4) 0.1378(4) 0.0264(10) Uani 0.429(4) 1 d G U P A 1
H5A H 0.2755 0.3401 0.1910 0.032 Uiso 0.429(4) 1 calc R . P A 1
C6A C 0.1721(11) 0.2518(5) 0.1160(5) 0.0235(9) Uani 0.429(4) 1 d G U P A 1
H6A H 0.1600 0.1896 0.1543 0.028 Uiso 0.429(4) 1 calc R . P A 1
C7A C 0.3327(6) 0.5309(5) 0.1062(4) 0.0370(10) Uani 0.429(4) 1 d D U P A 1
H7AA H 0.2519 0.5910 0.1125 0.044 Uiso 0.429(4) 1 calc R . P A 1
H7AB H 0.3528 0.5090 0.1642 0.044 Uiso 0.429(4) 1 calc R . P A 1
C8A C 0.4264(6) 0.5773(5) 0.0817(5) 0.0635(17) Uani 0.429(4) 1 d D U P A 1
H8AA H 0.4196 0.6481 0.1099 0.095 Uiso 0.429(4) 1 calc GR . P A 1
H8AB H 0.4260 0.5925 0.0212 0.095 Uiso 0.429(4) 1 calc GR . P A 1
H8AC H 0.5165 0.5323 0.0921 0.095 Uiso 0.429(4) 1 calc GR . P A 1
C1B C 0.1137(7) 0.2663(3) 0.0424(4) 0.0168(5) Uani 0.571(4) 1 d . U P A 2
C2B C 0.1060(5) 0.3608(4) -0.0111(3) 0.0236(9) Uani 0.571(4) 1 d G U P A 2
H2B H 0.0656 0.3588 -0.0623 0.028 Uiso 0.571(4) 1 calc R . P A 2
C3B C 0.1575(4) 0.4583(3) 0.0104(2) 0.0281(8) Uani 0.571(4) 1 d G U P A 2
H3B H 0.1522 0.5229 -0.0262 0.034 Uiso 0.571(4) 1 calc R . P A 2
C4B C 0.2166(4) 0.4613(2) 0.0854(2) 0.0299(8) Uani 0.571(4) 1 d DG U P A 2
C5B C 0.2243(6) 0.3668(3) 0.1389(3) 0.0249(8) Uani 0.571(4) 1 d G U P A 2
H5B H 0.2647 0.3688 0.1901 0.030 Uiso 0.571(4) 1 calc R . P A 2
C6B C 0.1729(7) 0.2693(3) 0.1174(3) 0.0186(7) Uani 0.571(4) 1 d G U P A 2
H6B H 0.1781 0.2047 0.1539 0.022 Uiso 0.571(4) 1 calc R . P A 2
C7B C 0.2698(7) 0.5687(4) 0.1125(3) 0.0472(10) Uani 0.571(4) 1 d D U P A 2
H7BA H 0.3766 0.5609 0.1000 0.057 Uiso 0.571(4) 1 calc R . P A 2
H7BB H 0.2329 0.6306 0.0754 0.057 Uiso 0.571(4) 1 calc R . P A 2
C8B C 0.2432(5) 0.5973(3) 0.1799(2) 0.0483(11) Uani 0.571(4) 1 d D U P A 2
H8BA H 0.1454 0.6363 0.1870 0.072 Uiso 0.571(4) 1 calc GR . P A 2
H8BB H 0.3132 0.6481 0.1912 0.072 Uiso 0.571(4) 1 calc GR . P A 2
H8BC H 0.2482 0.5321 0.2190 0.072 Uiso 0.571(4) 1 calc GR . P A 2
C9A C -0.03454(17) -0.06138(13) 0.21905(10) 0.0193(3) Uani 1 1 d . . . . .
C10A C -0.10355(19) -0.15373(15) 0.25284(11) 0.0265(4) Uani 1 1 d . . . . .
H10A H -0.0986 -0.2181 0.2206 0.032 Uiso 1 1 calc R . . . .
C11A C -0.1793(2) -0.15337(17) 0.33274(12) 0.0331(4) Uani 1 1 d . . . . .
H11A H -0.2255 -0.2171 0.3546 0.040 Uiso 1 1 calc R . . . .
C12A C -0.1876(2) -0.06027(17) 0.38055(11) 0.0319(4) Uani 1 1 d . . . . .
H12A H -0.2397 -0.0599 0.4351 0.038 Uiso 1 1 calc R . . . .
C13A C -0.1197(2) 0.03221(16) 0.34875(11) 0.0325(4) Uani 1 1 d . . . . .
H13A H -0.1250 0.0962 0.3815 0.039 Uiso 1 1 calc R . . . .
C14A C -0.0439(2) 0.03160(15) 0.26894(11) 0.0275(4) Uani 1 1 d . . . . .
H14A H 0.0027 0.0955 0.2477 0.033 Uiso 1 1 calc R . . . .
C15A C 0.2673(3) -0.0933(3) 0.1155(2) 0.0202(8) Uani 0.503(4) 1 d . U P B 1
C16A C 0.3606(3) -0.0851(3) 0.04169(17) 0.0317(8) Uani 0.503(4) 1 d G U P B 1
H16A H 0.3228 -0.0654 -0.0099 0.038 Uiso 0.503(4) 1 calc R . P B 1
C17A C 0.5094(3) -0.1056(3) 0.04336(18) 0.0383(8) Uani 0.503(4) 1 d G U P B 1
H17A H 0.5732 -0.1000 -0.0071 0.046 Uiso 0.503(4) 1 calc R . P B 1
C18A C 0.5647(3) -0.1344(3) 0.1188(2) 0.0337(8) Uani 0.503(4) 1 d G U P B 1
H18A H 0.6664 -0.1485 0.1200 0.040 Uiso 0.503(4) 1 calc R . P B 1
C19A C 0.4714(5) -0.1427(4) 0.19265(18) 0.0298(9) Uani 0.503(4) 1 d G U P B 1
H19A H 0.5092 -0.1623 0.2442 0.036 Uiso 0.503(4) 1 calc R . P B 1
C20A C 0.3226(5) -0.1221(4) 0.19098(18) 0.0221(8) Uani 0.503(4) 1 d G U P B 1
H20A H 0.2588 -0.1278 0.2414 0.026 Uiso 0.503(4) 1 calc R . P B 1
C15B C 0.2681(3) -0.1109(3) 0.1169(2) 0.0223(8) Uani 0.497(4) 1 d . U P B 2
C16B C 0.3552(3) -0.1506(3) 0.04626(17) 0.0311(8) Uani 0.497(4) 1 d G U P B 2
H16B H 0.3141 -0.1581 -0.0041 0.037 Uiso 0.497(4) 1 calc R . P B 2
C17B C 0.5025(3) -0.1793(3) 0.04928(18) 0.0373(8) Uani 0.497(4) 1 d G U P B 2
H17B H 0.5620 -0.2064 0.0010 0.045 Uiso 0.497(4) 1 calc R . P B 2
C18B C 0.5627(3) -0.1684(3) 0.1229(2) 0.0344(9) Uani 0.497(4) 1 d G U P B 2
H18B H 0.6633 -0.1880 0.1250 0.041 Uiso 0.497(4) 1 calc R . P B 2
C19B C 0.4756(5) -0.1287(4) 0.19357(18) 0.0277(9) Uani 0.497(4) 1 d G U P B 2
H19B H 0.5167 -0.1212 0.2439 0.033 Uiso 0.497(4) 1 calc R . P B 2
C20B C 0.3283(5) -0.1000(4) 0.19055(19) 0.0231(8) Uani 0.497(4) 1 d G U P B 2
H20B H 0.2688 -0.0729 0.2388 0.028 Uiso 0.497(4) 1 calc R . P B 2
B1A B 0.05122(18) 0.15270(14) 0.01662(10) 0.0160(3) Uani 1 1 d . . . . .

loop_
_atom_site_aniso_label
_atom_site_aniso_U_11
_atom_site_aniso_U_22
_atom_site_aniso_U_33
_atom_site_aniso_U_23
_atom_site_aniso_U_13
_atom_site_aniso_U_12
Si1 0.0146(2) 0.0145(2) 0.0160(2) -0.00182(15) 0.00016(15) -0.00401(15)
O1 0.0156(5) 0.0184(5) 0.0219(5) -0.0007(4) 0.0007(4) -0.0025(4)
O2 0.0211(6) 0.0196(6) 0.0217(6) -0.0056(4) 0.0036(4) -0.0054(4)
C1 0.0173(7) 0.0182(7) 0.0164(7) -0.0015(6) -0.0033(6) -0.0021(6)
C2 0.0206(8) 0.0180(7) 0.0215(8) 0.0000(6) -0.0010(6) -0.0042(6)
C3 0.0257(8) 0.0161(7) 0.0251(8) -0.0033(6) -0.0025(7) -0.0014(6)
C4 0.0183(8) 0.0257(8) 0.0214(8) -0.0054(6) -0.0019(6) 0.0021(6)
C5 0.0156(7) 0.0290(9) 0.0238(8) -0.0066(7) 0.0002(6) -0.0062(6)
C6 0.0173(7) 0.0207(8) 0.0221(8) -0.0063(6) -0.0029(6) -0.0042(6)
C7 0.0248(9) 0.0352(10) 0.0367(10) -0.0153(8) 0.0041(8) 0.0010(7)
C8 0.0384(12) 0.0517(14) 0.0628(15) -0.0260(12) 0.0278(11) -0.0078(10)
C9 0.0189(7) 0.0161(7) 0.0133(7) -0.0019(5) -0.0002(5) -0.0047(6)
C10 0.0223(8) 0.0218(8) 0.0218(8) 0.0006(6) -0.0068(6) -0.0044(6)
C11 0.0336(9) 0.0195(8) 0.0231(8) 0.0054(6) -0.0072(7) -0.0055(7)
C12 0.0324(9) 0.0214(8) 0.0246(8) 0.0028(6) -0.0025(7) -0.0132(7)
C13 0.0201(8) 0.0290(9) 0.0311(9) 0.0034(7) -0.0054(7) -0.0100(7)
C14 0.0210(8) 0.0202(8) 0.0249(8) 0.0042(6) -0.0048(6) -0.0047(6)
C15 0.0201(7) 0.0179(7) 0.0220(8) 0.0025(6) -0.0037(6) -0.0104(6)
C16 0.0248(8) 0.0308(9) 0.0216(8) 0.0029(7) -0.0040(7) -0.0102(7)
C17 0.0381(11) 0.0477(12) 0.0225(9) 0.0080(8) -0.0063(8) -0.0192(9)
C18 0.0441(11) 0.0397(11) 0.0365(11) 0.0201(9) -0.0197(9) -0.0225(9)
C19 0.0312(10) 0.0224(9) 0.0497(12) 0.0123(8) -0.0175(9) -0.0097(7)
C20 0.0238(8) 0.0187(8) 0.0337(9) 0.0028(7) -0.0052(7) -0.0075(6)
B1 0.0168(8) 0.0188(8) 0.0148(8) -0.0012(6) -0.0036(6) -0.0024(6)
Si1A 0.0243(2) 0.0168(2) 0.0137(2) 0.00002(15) -0.00603(16) -0.00446(16)
O1A 0.0294(6) 0.0168(5) 0.0186(5) -0.0002(4) -0.0086(5) -0.0046(4)
O2A 0.0471(8) 0.0177(6) 0.0178(6) 0.0005(4) -0.0096(5) -0.0073(5)
C1A 0.0184(9) 0.0162(10) 0.0163(8) -0.0033(8) -0.0016(7) -0.0037(9)
C2A 0.026(2) 0.0185(18) 0.0204(16) -0.0006(14) -0.0065(17) -0.0053(17)
C3A 0.036(2) 0.0162(19) 0.0263(16) 0.0042(15) -0.0072(18) -0.0085(17)
C4A 0.039(2) 0.0203(19) 0.0308(16) -0.0014(16) -0.0114(17) -0.0097(16)
C5A 0.0392(19) 0.018(2) 0.0240(16) 0.0004(15) -0.0095(15) -0.0081(18)
C6A 0.0293(17) 0.0198(18) 0.0238(17) -0.0038(16) -0.0061(15) -0.0088(17)
C7A 0.055(2) 0.020(2) 0.0398(19) -0.0042(17) -0.010(2) -0.0174(18)
C8A 0.056(3) 0.045(3) 0.095(4) -0.006(3) -0.011(3) -0.024(2)
C1B 0.0184(9) 0.0162(10) 0.0163(8) -0.0033(8) -0.0016(7) -0.0037(9)
C2B 0.0317(19) 0.0200(16) 0.0197(14) -0.0005(12) -0.0029(14) -0.0058(14)
C3B 0.041(2) 0.0169(16) 0.0274(14) 0.0024(12) -0.0065(16) -0.0083(14)
C4B 0.0488(19) 0.0154(15) 0.0290(13) -0.0025(12) -0.0075(15) -0.0150(13)
C5B 0.0385(17) 0.0182(18) 0.0227(13) -0.0027(13) -0.0105(13) -0.0154(15)
C6B 0.0267(14) 0.0134(14) 0.0181(13) 0.0007(12) -0.0065(12) -0.0095(13)
C7B 0.073(3) 0.0245(19) 0.0496(19) -0.0063(16) -0.013(2) -0.0220(18)
C8B 0.085(3) 0.0184(16) 0.049(2) -0.0057(15) -0.028(2) -0.0145(17)
C9A 0.0197(7) 0.0217(8) 0.0174(7) -0.0010(6) -0.0063(6) -0.0007(6)
C10A 0.0281(9) 0.0286(9) 0.0243(8) -0.0051(7) -0.0019(7) -0.0098(7)
C11A 0.0322(10) 0.0408(11) 0.0281(9) -0.0015(8) 0.0017(7) -0.0177(8)
C12A 0.0264(9) 0.0475(11) 0.0213(8) -0.0047(8) 0.0018(7) -0.0054(8)
C13A 0.0411(11) 0.0325(10) 0.0239(9) -0.0098(7) -0.0015(8) -0.0012(8)
C14A 0.0373(10) 0.0224(8) 0.0232(8) -0.0015(7) -0.0027(7) -0.0047(7)
C15A 0.0249(15) 0.0174(14) 0.0183(14) -0.0019(12) -0.0041(13) 0.0005(12)
C16A 0.0294(14) 0.0403(17) 0.0247(14) -0.0037(14) -0.0007(12) -0.0029(14)
C17A 0.0305(15) 0.0457(18) 0.0364(16) -0.0038(15) 0.0053(13) -0.0028(15)
C18A 0.0250(15) 0.0328(18) 0.0437(16) -0.0060(15) -0.0042(13) -0.0025(13)
C19A 0.0319(16) 0.0237(16) 0.0357(16) -0.0023(14) -0.0125(14) -0.0012(14)
C20A 0.0275(15) 0.0161(16) 0.0235(14) -0.0015(12) -0.0052(13) -0.0034(13)
C15B 0.0253(15) 0.0219(15) 0.0214(15) -0.0008(13) -0.0015(14) -0.0111(12)
C16B 0.0303(15) 0.0387(17) 0.0238(14) -0.0019(14) -0.0009(12) -0.0041(14)
C17B 0.0306(15) 0.0457(18) 0.0332(15) -0.0031(15) 0.0047(13) -0.0009(15)
C18B 0.0256(15) 0.0347(19) 0.0428(16) -0.0001(15) -0.0052(13) -0.0029(14)
C19B 0.0287(16) 0.0232(16) 0.0343(16) -0.0035(14) -0.0123(14) -0.0059(14)
C20B 0.0285(15) 0.0177(17) 0.0248(15) -0.0036(12) -0.0067(13) -0.0050(13)
B1A 0.0154(8) 0.0173(8) 0.0147(8) -0.0018(6) -0.0002(6) 0.0002(6)

loop_
_atom_type_symbol
_atom_type_description
_atom_type_scat_dispersion_real
_atom_type_scat_dispersion_imag
_atom_type_scat_source
C C 0.0033 0.0016 'International Tables Vol C Tables 4.2.6.8 and 6.1.1.4'
H H 0.0000 0.0000 'International Tables Vol C Tables 4.2.6.8 and 6.1.1.4'
B B 0.0013 0.0007 'International Tables Vol C Tables 4.2.6.8 and 6.1.1.4'
O O 0.0106 0.0060 'International Tables Vol C Tables 4.2.6.8 and 6.1.1.4'
Si Si 0.0817 0.0704 'International Tables Vol C Tables 4.2.6.8 and 6.1.1.4'

loop_
_geom_angle_atom_site_label_1
_geom_angle_atom_site_label_2
_geom_angle_atom_site_label_3
_geom_angle
_geom_angle_site_symmetry_1
_geom_angle_site_symmetry_3
O1 Si1 C9 106.89(6) 2_566 .
O1 Si1 C15 108.80(7) 2_566 .
O2 Si1 O1 112.52(6) . 2_566
O2 Si1 C9 107.71(6) . .
O2 Si1 C15 107.50(7) . .
C9 Si1 C15 113.51(7) . .
B1 O1 Si1 135.23(11) . 2_566
B1 O2 Si1 142.19(11) . .
C2 C1 B1 122.59(14) . .
C6 C1 C2 117.38(14) . .
C6 C1 B1 119.99(14) . .
C1 C2 H2 119.5 . .
C3 C2 C1 120.98(15) . .
C3 C2 H2 119.5 . .
C2 C3 H3 119.4 . .
C2 C3 C4 121.17(15) . .
C4 C3 H3 119.4 . .
C3 C4 C7 119.29(15) . .
C5 C4 C3 118.07(14) . .
C5 C4 C7 122.62(15) . .
C4 C5 H5 119.6 . .
C6 C5 C4 120.73(15) . .
C6 C5 H5 119.6 . .
C1 C6 H6 119.2 . .
C5 C6 C1 121.66(15) . .
C5 C6 H6 119.2 . .
C4 C7 H7A 108.5 . .
C4 C7 H7B 108.5 . .
H7A C7 H7B 107.5 . .
C8 C7 C4 115.04(16) . .
C8 C7 H7A 108.5 . .
C8 C7 H7B 108.5 . .
C7 C8 H8A 109.5 . .
C7 C8 H8B 109.5 . .
C7 C8 H8C 109.5 . .
H8A C8 H8B 109.5 . .
H8A C8 H8C 109.5 . .
H8B C8 H8C 109.5 . .
C10 C9 Si1 122.29(12) . .
C14 C9 Si1 119.90(12) . .
C14 C9 C10 117.81(14) . .
C9 C10 H10 119.6 . .
C11 C10 C9 120.75(15) . .
C11 C10 H10 119.6 . .
C10 C11 H11 119.8 . .
C12 C11 C10 120.34(15) . .
C12 C11 H11 119.8 . .
C11 C12 H12 120.0 . .
C11 C12 C13 119.94(15) . .
C13 C12 H12 120.0 . .
C12 C13 H13 120.2 . .
C12 C13 C14 119.64(16) . .
C14 C13 H13 120.2 . .
C9 C14 H14 119.2 . .
C13 C14 C9 121.52(15) . .
C13 C14 H14 119.2 . .
C16 C15 Si1 121.40(13) . .
C16 C15 C20 117.86(15) . .
C20 C15 Si1 120.74(13) . .
C15 C16 H16 119.5 . .
C17 C16 C15 120.96(18) . .
C17 C16 H16 119.5 . .
C16 C17 H17 120.1 . .
C18 C17 C16 119.88(19) . .
C18 C17 H17 120.1 . .
C17 C18 H18 119.9 . .
C19 C18 C17 120.29(17) . .
C19 C18 H18 119.9 . .
C18 C19 H19 120.0 . .
C18 C19 C20 119.91(18) . .
C20 C19 H19 120.0 . .
C15 C20 H20 119.5 . .
C19 C20 C15 121.09(17) . .
C19 C20 H20 119.5 . .
O1 B1 C1 119.57(14) . .
O2 B1 O1 121.68(14) . .
O2 B1 C1 118.74(14) . .
O1A Si1A C9A 107.65(7) 2 .
O1A Si1A C15A 112.12(12) 2 .
O1A Si1A C15B 107.25(12) 2 .
O2A Si1A O1A 111.02(6) . 2
O2A Si1A C9A 107.77(7) . .
O2A Si1A C15A 105.47(12) . .
O2A Si1A C15B 111.43(12) . .
C9A Si1A C15A 112.76(12) . .
C9A Si1A C15B 111.69(12) . .
B1A O1A Si1A 138.01(11) . 2
B1A O2A Si1A 163.00(12) . .
C2A C1A C6A 120.0 . .
C2A C1A B1A 122.0(5) . .
C6A C1A B1A 118.0(5) . .
C1A C2A H2A 120.0 . .
C3A C2A C1A 120.0 . .
C3A C2A H2A 120.0 . .
C2A C3A H3A 120.0 . .
C4A C3A C2A 120.0 . .
C4A C3A H3A 120.0 . .
C3A C4A C5A 120.0 . .
C3A C4A C7A 120.1(4) . .
C5A C4A C7A 119.9(4) . .
C4A C5A H5A 120.0 . .
C4A C5A C6A 120.0 . .
C6A C5A H5A 120.0 . .
C1A C6A H6A 120.0 . .
C5A C6A C1A 120.0 . .
C5A C6A H6A 120.0 . .
C4A C7A H7AA 102.6 . .
C4A C7A H7AB 102.6 . .
H7AA C7A H7AB 105.0 . .
C8A C7A C4A 138.0(6) . .
C8A C7A H7AA 102.6 . .
C8A C7A H7AB 102.6 . .
C7A C8A H8AA 109.5 . .
C7A C8A H8AB 109.5 . .
C7A C8A H8AC 109.5 . .
H8AA C8A H8AB 109.5 . .
H8AA C8A H8AC 109.5 . .
H8AB C8A H8AC 109.5 . .
C2B C1B C6B 120.0 . .
C2B C1B B1A 119.3(3) . .
C6B C1B B1A 120.6(3) . .
C1B C2B H2B 120.0 . .
C1B C2B C3B 120.0 . .
C3B C2B H2B 120.0 . .
C2B C3B H3B 120.0 . .
C2B C3B C4B 120.0 . .
C4B C3B H3B 120.0 . .
C3B C4B C7B 121.4(3) . .
C5B C4B C3B 120.0 . .
C5B C4B C7B 118.5(3) . .
C4B C5B H5B 120.0 . .
C6B C5B C4B 120.0 . .
C6B C5B H5B 120.0 . .
C1B C6B H6B 120.0 . .
C5B C6B C1B 120.0 . .
C5B C6B H6B 120.0 . .
C4B C7B H7BA 107.0 . .
C4B C7B H7BB 107.0 . .
H7BA C7B H7BB 106.7 . .
C8B C7B C4B 121.4(4) . .
C8B C7B H7BA 107.0 . .
C8B C7B H7BB 107.0 . .
C7B C8B H8BA 109.5 . .
C7B C8B H8BB 109.5 . .
C7B C8B H8BC 109.5 . .
H8BA C8B H8BB 109.5 . .
H8BA C8B H8BC 109.5 . .
H8BB C8B H8BC 109.5 . .
C10A C9A Si1A 121.55(12) . .
C10A C9A C14A 117.49(15) . .
C14A C9A Si1A 120.95(13) . .
C9A C10A H10A 119.4 . .
C11A C10A C9A 121.29(16) . .
C11A C10A H10A 119.4 . .
C10A C11A H11A 120.0 . .
C12A C11A C10A 120.09(17) . .
C12A C11A H11A 120.0 . .
C11A C12A H12A 120.1 . .
C13A C12A C11A 119.84(17) . .
C13A C12A H12A 120.1 . .
C12A C13A H13A 120.0 . .
C12A C13A C14A 119.98(17) . .
C14A C13A H13A 120.0 . .
C9A C14A H14A 119.3 . .
C13A C14A C9A 121.31(16) . .
C13A C14A H14A 119.3 . .
C16A C15A Si1A 119.6(2) . .
C16A C15A C20A 120.0 . .
C20A C15A Si1A 120.4(2) . .
C15A C16A H16A 120.0 . .
C17A C16A C15A 120.0 . .
C17A C16A H16A 120.0 . .
C16A C17A H17A 120.0 . .
C16A C17A C18A 120.0 . .
C18A C17A H17A 120.0 . .
C17A C18A H18A 120.0 . .
C17A C18A C19A 120.0 . .
C19A C18A H18A 120.0 . .
C18A C19A H19A 120.0 . .
C20A C19A C18A 120.0 . .
C20A C19A H19A 120.0 . .
C15A C20A H20A 120.0 . .
C19A C20A C15A 120.0 . .
C19A C20A H20A 120.0 . .
C16B C15B Si1A 121.1(2) . .
C16B C15B C20B 120.0 . .
C20B C15B Si1A 118.8(2) . .
C15B C16B H16B 120.0 . .
C17B C16B C15B 120.0 . .
C17B C16B H16B 120.0 . .
C16B C17B H17B 120.0 . .
C16B C17B C18B 120.0 . .
C18B C17B H17B 120.0 . .
C17B C18B H18B 120.0 . .
C19B C18B C17B 120.0 . .
C19B C18B H18B 120.0 . .
C18B C19B H19B 120.0 . .
C18B C19B C20B 120.0 . .
C20B C19B H19B 120.0 . .
C15B C20B H20B 120.0 . .
C19B C20B C15B 120.0 . .
C19B C20B H20B 120.0 . .
O1A B1A C1A 120.1(3) . .
O1A B1A C1B 119.4(2) . .
O2A B1A O1A 120.89(14) . .
O2A B1A C1A 119.0(3) . .
O2A B1A C1B 119.7(2) . .

loop_
_geom_bond_atom_site_label_1
_geom_bond_atom_site_label_2
_geom_bond_distance
_geom_bond_site_symmetry_2
Si1 O1 1.6333(12) 2_566
Si1 O2 1.6299(12) .
Si1 C9 1.8504(15) .
Si1 C15 1.8565(17) .
O1 Si1 1.6333(12) 2_566
O1 B1 1.369(2) .
O2 B1 1.364(2) .
C1 C2 1.402(2) .
C1 C6 1.397(2) .
C1 B1 1.556(2) .
C2 H2 0.9500 .
C2 C3 1.387(2) .
C3 H3 0.9500 .
C3 C4 1.399(2) .
C4 C5 1.390(2) .
C4 C7 1.515(2) .
C5 H5 0.9500 .
C5 C6 1.390(2) .
C6 H6 0.9500 .
C7 H7A 0.9900 .
C7 H7B 0.9900 .
C7 C8 1.509(3) .
C8 H8A 0.9800 .
C8 H8B 0.9800 .
C8 H8C 0.9800 .
C9 C10 1.399(2) .
C9 C14 1.398(2) .
C10 H10 0.9500 .
C10 C11 1.391(2) .
C11 H11 0.9500 .
C11 C12 1.383(3) .
C12 H12 0.9500 .
C12 C13 1.386(2) .
C13 H13 0.9500 .
C13 C14 1.389(2) .
C14 H14 0.9500 .
C15 C16 1.402(2) .
C15 C20 1.403(2) .
C16 H16 0.9500 .
C16 C17 1.391(2) .
C17 H17 0.9500 .
C17 C18 1.386(3) .
C18 H18 0.9500 .
C18 C19 1.381(3) .
C19 H19 0.9500 .
C19 C20 1.390(3) .
C20 H20 0.9500 .
Si1A O1A 1.6382(12) 2
Si1A O2A 1.6173(12) .
Si1A C9A 1.8560(17) .
Si1A C15A 1.860(3) .
Si1A C15B 1.903(3) .
O1A Si1A 1.6382(12) 2
O1A B1A 1.364(2) .
O2A B1A 1.353(2) .
C1A C2A 1.3900 .
C1A C6A 1.3900 .
C1A B1A 1.512(4) .
C2A H2A 0.9500 .
C2A C3A 1.3900 .
C3A H3A 0.9500 .
C3A C4A 1.3900 .
C4A C5A 1.3900 .
C4A C7A 1.531(4) .
C5A H5A 0.9500 .
C5A C6A 1.3900 .
C6A H6A 0.9500 .
C7A H7AA 0.9900 .
C7A H7AB 0.9900 .
C7A C8A 1.109(6) .
C8A H8AA 0.9800 .
C8A H8AB 0.9800 .
C8A H8AC 0.9800 .
C1B C2B 1.3900 .
C1B C6B 1.3900 .
C1B B1A 1.635(3) .
C2B H2B 0.9500 .
C2B C3B 1.3900 .
C3B H3B 0.9500 .
C3B C4B 1.3900 .
C4B C5B 1.3900 .
C4B C7B 1.536(3) .
C5B H5B 0.9500 .
C5B C6B 1.3900 .
C6B H6B 0.9500 .
C7B H7BA 0.9900 .
C7B H7BB 0.9900 .
C7B C8B 1.145(5) .
C8B H8BA 0.9800 .
C8B H8BB 0.9800 .
C8B H8BC 0.9800 .
C9A C10A 1.395(2) .
C9A C14A 1.402(2) .
C10A H10A 0.9500 .
C10A C11A 1.389(2) .
C11A H11A 0.9500 .
C11A C12A 1.384(3) .
C12A H12A 0.9500 .
C12A C13A 1.382(3) .
C13A H13A 0.9500 .
C13A C14A 1.388(3) .
C14A H14A 0.9500 .
C15A C16A 1.3900 .
C15A C20A 1.3900 .
C16A H16A 0.9500 .
C16A C17A 1.3900 .
C17A H17A 0.9500 .
C17A C18A 1.3900 .
C18A H18A 0.9500 .
C18A C19A 1.3900 .
C19A H19A 0.9500 .
C19A C20A 1.3900 .
C20A H20A 0.9500 .
C15B C16B 1.3900 .
C15B C20B 1.3900 .
C16B H16B 0.9500 .
C16B C17B 1.3900 .
C17B H17B 0.9500 .
C17B C18B 1.3900 .
C18B H18B 0.9500 .
C18B C19B 1.3900 .
C19B H19B 0.9500 .
C19B C20B 1.3900 .
C20B H20B 0.9500 .

loop_
_geom_torsion_atom_site_label_1
_geom_torsion_atom_site_label_2
_geom_torsion_atom_site_label_3
_geom_torsion_atom_site_label_4
_geom_torsion
_geom_torsion_site_symmetry_1
Si1 O1 B1 O2 40.5(2) 2_566
Si1 O1 B1 C1 -138.32(13) 2_566
Si1 O2 B1 O1 31.3(3) .
Si1 O2 B1 C1 -149.82(14) .
Si1 C9 C10 C11 -179.82(13) .
Si1 C9 C14 C13 179.65(13) .
Si1 C15 C16 C17 -179.74(13) .
Si1 C15 C20 C19 178.80(12) .
O1 Si1 O2 B1 -67.14(19) 2_566
O1 Si1 C9 C10 -26.79(14) 2_566
O1 Si1 C9 C14 152.84(12) 2_566
O1 Si1 C15 C16 -23.92(14) 2_566
O1 Si1 C15 C20 156.58(12) 2_566
O2 Si1 C9 C10 94.36(13) .
O2 Si1 C9 C14 -86.01(13) .
O2 Si1 C15 C16 -146.04(12) .
O2 Si1 C15 C20 34.46(14) .
C1 C2 C3 C4 0.3(2) .
C2 C1 C6 C5 0.2(2) .
C2 C1 B1 O1 -1.0(2) .
C2 C1 B1 O2 -179.90(14) .
C2 C3 C4 C5 0.3(2) .
C2 C3 C4 C7 -178.25(16) .
C3 C4 C5 C6 -0.7(2) .
C3 C4 C7 C8 171.40(19) .
C4 C5 C6 C1 0.5(3) .
C5 C4 C7 C8 -7.1(3) .
C6 C1 C2 C3 -0.6(2) .
C6 C1 B1 O1 176.65(14) .
C6 C1 B1 O2 -2.2(2) .
C7 C4 C5 C6 177.79(16) .
C9 Si1 O2 B1 175.31(17) .
C9 Si1 C15 C16 94.95(14) .
C9 Si1 C15 C20 -84.55(14) .
C9 C10 C11 C12 0.1(3) .
C10 C9 C14 C13 -0.7(2) .
C10 C11 C12 C13 -0.6(3) .
C11 C12 C13 C14 0.5(3) .
C12 C13 C14 C9 0.2(3) .
C14 C9 C10 C11 0.5(2) .
C15 Si1 O2 B1 52.64(19) .
C15 Si1 C9 C10 -146.75(13) .
C15 Si1 C9 C14 32.88(15) .
C15 C16 C17 C18 1.1(3) .
C16 C15 C20 C19 -0.7(2) .
C16 C17 C18 C19 -1.0(3) .
C17 C18 C19 C20 0.0(3) .
C18 C19 C20 C15 0.8(3) .
C20 C15 C16 C17 -0.2(2) .
B1 C1 C2 C3 177.14(15) .
B1 C1 C6 C5 -177.61(15) .
Si1A O1A B1A O2A -6.0(3) 2
Si1A O1A B1A C1A 171.7(4) 2
Si1A O1A B1A C1B 177.0(3) 2
Si1A O2A B1A O1A 55.9(5) .
Si1A O2A B1A C1A -121.8(5) .
Si1A O2A B1A C1B -127.1(4) .
Si1A C9A C10A C11A 179.24(14) .
Si1A C9A C14A C13A -179.37(14) .
Si1A C15A C16A C17A 178.3(2) .
Si1A C15A C20A C19A -178.3(2) .
Si1A C15B C16B C17B 175.9(2) .
Si1A C15B C20B C19B -176.0(2) .
O1A Si1A O2A B1A -55.7(4) 2
O1A Si1A C9A C10A 25.40(15) 2
O1A Si1A C9A C14A -155.73(13) 2
O1A Si1A C15A C16A 65.1(2) 2
O1A Si1A C15A C20A -116.58(18) 2
O2A Si1A C9A C10A 145.22(14) .
O2A Si1A C9A C14A -35.92(15) .
O2A Si1A C15A C16A -55.9(2) .
O2A Si1A C15A C20A 122.48(18) .
C1A C2A C3A C4A 0.0 .
C2A C1A C6A C5A 0.0 .
C2A C1A B1A O1A -2.9(7) .
C2A C1A B1A O2A 174.8(3) .
C2A C1A B1A C1B -85(6) .
C2A C3A C4A C5A 0.0 .
C2A C3A C4A C7A -179.3(4) .
C3A C4A C5A C6A 0.0 .
C3A C4A C7A C8A -56.9(11) .
C4A C5A C6A C1A 0.0 .
C5A C4A C7A C8A 123.8(9) .
C6A C1A C2A C3A 0.0 .
C6A C1A B1A O1A 178.8(2) .
C6A C1A B1A O2A -3.5(4) .
C6A C1A B1A C1B 96(6) .
C7A C4A C5A C6A 179.3(4) .
C1B C2B C3B C4B 0.0 .
C2B C1B C6B C5B 0.0 .
C2B C1B B1A O1A 2.4(4) .
C2B C1B B1A O2A -174.7(2) .
C2B C1B B1A C1A 102(6) .
C2B C3B C4B C5B 0.0 .
C2B C3B C4B C7B -177.9(4) .
C3B C4B C5B C6B 0.0 .
C3B C4B C7B C8B 135.6(5) .
C4B C5B C6B C1B 0.0 .
C5B C4B C7B C8B -42.3(7) .
C6B C1B C2B C3B 0.0 .
C6B C1B B1A O1A -178.26(17) .
C6B C1B B1A O2A 4.7(3) .
C6B C1B B1A C1A -78(6) .
C7B C4B C5B C6B 178.0(3) .
C9A Si1A O2A B1A -173.4(4) .
C9A Si1A C15A C16A -173.21(18) .
C9A Si1A C15A C20A 5.1(2) .
C9A C10A C11A C12A 0.0(3) .
C10A C9A C14A C13A -0.5(3) .
C10A C11A C12A C13A -0.3(3) .
C11A C12A C13A C14A 0.2(3) .
C12A C13A C14A C9A 0.2(3) .
C14A C9A C10A C11A 0.3(3) .
C15A Si1A O2A B1A 65.9(4) .
C15A Si1A C9A C10A -98.79(18) .
C15A Si1A C9A C14A 80.07(19) .
C15A C16A C17A C18A 0.0 .
C16A C15A C20A C19A 0.0 .
C16A C17A C18A C19A 0.0 .
C17A C18A C19A C20A 0.0 .
C18A C19A C20A C15A 0.0 .
C20A C15A C16A C17A 0.0 .
C15B Si1A O2A B1A 63.7(4) .
C15B Si1A C9A C10A -92.08(18) .
C15B Si1A C9A C14A 86.79(18) .
C15B Si1A C15A C16A 105(2) .
C15B Si1A C15A C20A -76.4(19) .
C15B C16B C17B C18B 0.0 .
C16B C15B C20B C19B 0.0 .
C16B C17B C18B C19B 0.0 .
C17B C18B C19B C20B 0.0 .
C18B C19B C20B C15B 0.0 .
C20B C15B C16B C17B 0.0 .
B1A C1A C2A C3A -178.3(6) .
B1A C1A C6A C5A 178.3(6) .
B1A C1B C2B C3B 179.4(4) .
B1A C1B C6B C5B -179.4(4) .
